data_1546901
loop_
_publ_author_name
'Habraken, Evi R. M.'
'Mens, Lars C.'
'Nieger, Martin'
'Lutz, Martin'
'Ehlers, Andreas W.'
'Slootweg, J. Chris'

_publ_section_title
;
 Reactivity of the geminal phosphinoborane tBu <sub>2</sub> PCH
 <sub>2</sub> BPh <sub>2</sub> towards alkynes, nitriles, and nitrilium
 triflates
;
_journal_issue 36
_journal_name_full 'Dalton Transactions'
_journal_page_first 12284
_journal_page_last 12292
_journal_paper_doi 10.1039/C7DT02570J
_journal_volume 46
_journal_year 2017
_chemical_formula_moiety 'C23 H33 B N P'
_chemical_formula_sum 'C23 H33 B N P'
_chemical_formula_weight 365.28
_chemical_name_systematic 4,4-di-tert-butyl-5-methyl-2,2-diphenyl-3,4-dihydro-2H-1,4,2-azaphosphaborol-4-ium-2-uide
_space_group_crystal_system monoclinic
_space_group_IT_number 14
_space_group_name_Hall '-P 2ybc'
_space_group_name_H-M_alt 'P 1 21/c 1'
_symmetry_space_group_name_Hall '-P 2ybc'
_symmetry_space_group_name_H-M 'P 1 21/c 1'
_atom_sites_solution_hydrogens difmap
_atom_sites_solution_primary direct
_atom_sites_solution_secondary difmap
_audit_creation_method SHELXL-2014/7
_audit_update_record
;
2017-06-14 deposited with the CCDC.
2017-08-28 downloaded from the CCDC.
;
_cell_angle_alpha 90
_cell_angle_beta 96.972(2)
_cell_angle_gamma 90
_cell_formula_units_Z 4
_cell_length_a 8.4981(5)
_cell_length_b 18.4460(11)
_cell_length_c 13.8292(8)
_cell_measurement_reflns_used 9878
_cell_measurement_temperature 123(2)
_cell_measurement_theta_max 72.2
_cell_measurement_theta_min 4.0
_cell_volume 2151.8(2)
_computing_cell_refinement APEX3
_computing_data_collection APEX3
_computing_data_reduction SAINT
_computing_molecular_graphics Shelxtl
_computing_publication_material publCIF
_computing_structure_refinement 'SHELXL-2014/7 (Sheldrick, 2014)'
_computing_structure_solution SHELXS-97
_diffrn_ambient_temperature 123(2)
_diffrn_detector_area_resol_mean 10.4167
_diffrn_measured_fraction_theta_full 0.997
_diffrn_measured_fraction_theta_max 0.996
_diffrn_measurement_device_type 'Bruker D8 VENTURE with Photon100 detector'
_diffrn_measurement_method 'rotation in \f and \w, 1\%, shutterless'
_diffrn_radiation_type CuK\a
_diffrn_radiation_wavelength 1.54178
_diffrn_reflns_av_R_equivalents 0.0314
_diffrn_reflns_av_unetI/netI 0.0271
_diffrn_reflns_Laue_measured_fraction_full 0.997
_diffrn_reflns_Laue_measured_fraction_max 0.996
_diffrn_reflns_limit_h_max 10
_diffrn_reflns_limit_h_min -10
_diffrn_reflns_limit_k_max 22
_diffrn_reflns_limit_k_min -22
_diffrn_reflns_limit_l_max 17
_diffrn_reflns_limit_l_min -17
_diffrn_reflns_number 17000
_diffrn_reflns_point_group_measured_fraction_full 0.997
_diffrn_reflns_point_group_measured_fraction_max 0.996
_diffrn_reflns_theta_full 67.679
_diffrn_reflns_theta_max 72.196
_diffrn_reflns_theta_min 4.014
_diffrn_source 'INCOATEC microfocus sealed tube'
_exptl_absorpt_coefficient_mu 1.150
_exptl_absorpt_correction_T_max 0.9424
_exptl_absorpt_correction_T_min 0.8805
_exptl_absorpt_correction_type multi-scan
_exptl_absorpt_process_details 'SADABS (Sheldrick, 2014)'
_exptl_crystal_colour colourless
_exptl_crystal_density_diffrn 1.128
_exptl_crystal_description blocks
_exptl_crystal_F_000 792
_exptl_crystal_size_max 0.160
_exptl_crystal_size_mid 0.080
_exptl_crystal_size_min 0.040
_refine_diff_density_max 0.343
_refine_diff_density_min -0.252
_refine_diff_density_rms 0.049
_refine_ls_extinction_method none
_refine_ls_goodness_of_fit_ref 1.035
_refine_ls_hydrogen_treatment constr
_refine_ls_matrix_type full
_refine_ls_number_parameters 236
_refine_ls_number_reflns 4219
_refine_ls_number_restraints 0
_refine_ls_restrained_S_all 1.035
_refine_ls_R_factor_all 0.0478
_refine_ls_R_factor_gt 0.0406
_refine_ls_shift/su_max 0.001
_refine_ls_shift/su_mean 0.000
_refine_ls_structure_factor_coef Fsqd
_refine_ls_weighting_details 'w=1/[\s^2^(Fo^2^)+(0.0633P)^2^+0.8057P] where P=(Fo^2^+2Fc^2^)/3'
_refine_ls_weighting_scheme calc
_refine_ls_wR_factor_gt 0.1055
_refine_ls_wR_factor_ref 0.1109
_reflns_Friedel_coverage 0.000
_reflns_number_gt 3682
_reflns_number_total 4219
_reflns_threshold_expression 'I > 2\s(I)'
_cod_data_source_file c7dt02570j2.cif
_cod_data_source_block jcs061_compound_5c
_cod_database_code 1546901
_shelx_shelxl_version_number 2014/7
_shelx_space_group_comment
;
The symmetry employed for this shelxl refinement is uniquely defined
by the following loop, which should always be used as a source of
symmetry information in preference to the above space-group names.
They are only intended as comments.
;
_shelx_estimated_absorpt_t_min 0.837
_shelx_estimated_absorpt_t_max 0.955

loop_
_space_group_symop_operation_xyz
'x, y, z'
'-x, y+1/2, -z+1/2'
'-x, -y, -z'
'x, -y-1/2, z-1/2'

loop_
_atom_site_label
_atom_site_type_symbol
_atom_site_fract_x
_atom_site_fract_y
_atom_site_fract_z
_atom_site_U_iso_or_equiv
_atom_site_adp_type
_atom_site_occupancy
_atom_site_site_symmetry_order
_atom_site_calc_flag
_atom_site_refinement_flags_posn
_atom_site_refinement_flags_adp
P1 P 0.72718(4) 0.54047(2) 0.27091(2) 0.01664(12) Uani 1 1 d . .
C1 C 0.63377(17) 0.48304(8) 0.35072(10) 0.0188(3) Uani 1 1 d . .
H1A H 0.6935 0.4828 0.4168 0.023 Uiso 1 1 calc R U
H1B H 0.5238 0.4991 0.3553 0.023 Uiso 1 1 calc R U
B1 B 0.63579(18) 0.39985(9) 0.29891(11) 0.0174(3) Uani 1 1 d . .
N1 N 0.74053(14) 0.40525(7) 0.21415(9) 0.0192(3) Uani 1 1 d . .
C2 C 0.90562(18) 0.58398(8) 0.33816(11) 0.0209(3) Uani 1 1 d . .
C3 C 0.8631(2) 0.62457(8) 0.42860(11) 0.0264(3) Uani 1 1 d . .
H3A H 0.8102 0.5913 0.4695 0.040 Uiso 1 1 calc R U
H3B H 0.9600 0.6433 0.4658 0.040 Uiso 1 1 calc R U
H3C H 0.7919 0.6650 0.4081 0.040 Uiso 1 1 calc R U
C4 C 1.01989(19) 0.52154(9) 0.36974(12) 0.0280(3) Uani 1 1 d . .
H4A H 0.9688 0.4877 0.4108 0.042 Uiso 1 1 calc R U
H4B H 1.0475 0.4961 0.3119 0.042 Uiso 1 1 calc R U
H4C H 1.1164 0.5410 0.4067 0.042 Uiso 1 1 calc R U
C5 C 0.9884(2) 0.63612(10) 0.27410(13) 0.0335(4) Uani 1 1 d . .
H5A H 0.9169 0.6764 0.2533 0.050 Uiso 1 1 calc R U
H5B H 1.0850 0.6551 0.3114 0.050 Uiso 1 1 calc R U
H5C H 1.0161 0.6102 0.2167 0.050 Uiso 1 1 calc R U
C6 C 0.58008(19) 0.60140(9) 0.20125(11) 0.0256(3) Uani 1 1 d . .
C7 C 0.4489(3) 0.55239(11) 0.15182(18) 0.0534(6) Uani 1 1 d . .
H7A H 0.4938 0.5190 0.1073 0.080 Uiso 1 1 calc R U
H7B H 0.4019 0.5245 0.2014 0.080 Uiso 1 1 calc R U
H7C H 0.3669 0.5822 0.1151 0.080 Uiso 1 1 calc R U
C8 C 0.5095(3) 0.65284(12) 0.27004(15) 0.0502(6) Uani 1 1 d . .
H8A H 0.4654 0.6249 0.3207 0.075 Uiso 1 1 calc R U
H8B H 0.5923 0.6854 0.3004 0.075 Uiso 1 1 calc R U
H8C H 0.4252 0.6815 0.2335 0.075 Uiso 1 1 calc R U
C9 C 0.6487(3) 0.64473(17) 0.1225(2) 0.0692(8) Uani 1 1 d . .
H9A H 0.6943 0.6114 0.0781 0.104 Uiso 1 1 calc R U
H9B H 0.5645 0.6734 0.0858 0.104 Uiso 1 1 calc R U
H9C H 0.7317 0.6773 0.1528 0.104 Uiso 1 1 calc R U
C10 C 0.70488(16) 0.33921(7) 0.37859(10) 0.0178(3) Uani 1 1 d . .
C11 C 0.80373(17) 0.28257(8) 0.35568(11) 0.0208(3) Uani 1 1 d . .
H11 H 0.8424 0.2825 0.2940 0.025 Uiso 1 1 calc R U
C12 C 0.84701(19) 0.22628(8) 0.42081(12) 0.0261(3) Uani 1 1 d . .
H12 H 0.9164 0.1893 0.4036 0.031 Uiso 1 1 calc R U
C13 C 0.78974(19) 0.22373(8) 0.51032(11) 0.0249(3) Uani 1 1 d . .
H13 H 0.8153 0.1842 0.5533 0.030 Uiso 1 1 calc R U
C14 C 0.69492(19) 0.27955(9) 0.53614(11) 0.0257(3) Uani 1 1 d . .
H14 H 0.6563 0.2790 0.5978 0.031 Uiso 1 1 calc R U
C15 C 0.65594(18) 0.33664(8) 0.47167(11) 0.0240(3) Uani 1 1 d . .
H15 H 0.5937 0.3754 0.4917 0.029 Uiso 1 1 calc R U
C16 C 0.45704(17) 0.37495(7) 0.25511(11) 0.0197(3) Uani 1 1 d . .
C17 C 0.41831(19) 0.34971(8) 0.15984(11) 0.0245(3) Uani 1 1 d . .
H17 H 0.4978 0.3487 0.1171 0.029 Uiso 1 1 calc R U
C18 C 0.2653(2) 0.32603(9) 0.12603(12) 0.0315(4) Uani 1 1 d . .
H18 H 0.2422 0.3092 0.0609 0.038 Uiso 1 1 calc R U
C19 C 0.14736(19) 0.32685(9) 0.18670(14) 0.0322(4) Uani 1 1 d . .
H19 H 0.0436 0.3105 0.1636 0.039 Uiso 1 1 calc R U
C20 C 0.18183(19) 0.35169(9) 0.28126(14) 0.0325(4) Uani 1 1 d . .
H20 H 0.1017 0.3525 0.3236 0.039 Uiso 1 1 calc R U
C21 C 0.33392(19) 0.37538(9) 0.31405(13) 0.0286(4) Uani 1 1 d . .
H21 H 0.3555 0.3926 0.3791 0.034 Uiso 1 1 calc R U
C22 C 0.78864(17) 0.46659(8) 0.19096(10) 0.0196(3) Uani 1 1 d . .
C23 C 0.8865(2) 0.48059(9) 0.10857(12) 0.0288(4) Uani 1 1 d . .
H23A H 0.8882 0.4369 0.0684 0.043 Uiso 1 1 calc R U
H23B H 0.9951 0.4933 0.1355 0.043 Uiso 1 1 calc R U
H23C H 0.8397 0.5207 0.0684 0.043 Uiso 1 1 calc R U

loop_
_atom_site_aniso_label
_atom_site_aniso_U_11
_atom_site_aniso_U_22
_atom_site_aniso_U_33
_atom_site_aniso_U_23
_atom_site_aniso_U_13
_atom_site_aniso_U_12
P1 0.02118(19) 0.01326(18) 0.01569(19) 0.00057(12) 0.00311(13) 0.00022(13)
C1 0.0228(7) 0.0154(6) 0.0195(7) -0.0012(5) 0.0076(5) -0.0012(5)
B1 0.0190(7) 0.0149(7) 0.0191(7) -0.0020(6) 0.0051(6) -0.0003(6)
N1 0.0198(6) 0.0184(6) 0.0198(6) -0.0017(5) 0.0044(5) -0.0005(5)
C2 0.0248(7) 0.0177(7) 0.0199(7) 0.0009(6) 0.0021(6) -0.0042(6)
C3 0.0334(8) 0.0207(7) 0.0242(8) -0.0038(6) 0.0003(6) -0.0023(6)
C4 0.0259(8) 0.0294(8) 0.0279(8) -0.0005(7) -0.0002(6) 0.0031(7)
C5 0.0404(9) 0.0303(9) 0.0305(9) 0.0031(7) 0.0071(7) -0.0153(7)
C6 0.0304(8) 0.0220(7) 0.0233(7) 0.0026(6) -0.0019(6) 0.0065(6)
C7 0.0488(12) 0.0331(10) 0.0685(15) -0.0068(10) -0.0328(11) 0.0098(9)
C8 0.0660(14) 0.0423(11) 0.0384(10) -0.0082(9) -0.0095(10) 0.0352(10)
C9 0.0548(14) 0.088(2) 0.0655(16) 0.0575(15) 0.0110(12) 0.0210(13)
C10 0.0163(6) 0.0152(6) 0.0219(7) -0.0015(5) 0.0024(5) -0.0039(5)
C11 0.0196(7) 0.0220(7) 0.0212(7) -0.0038(6) 0.0036(5) -0.0012(6)
C12 0.0255(7) 0.0206(7) 0.0315(8) -0.0044(6) 0.0004(6) 0.0067(6)
C13 0.0284(8) 0.0180(7) 0.0268(8) 0.0026(6) -0.0034(6) -0.0009(6)
C14 0.0300(8) 0.0249(8) 0.0229(7) 0.0025(6) 0.0062(6) -0.0008(6)
C15 0.0268(7) 0.0202(7) 0.0264(8) 0.0009(6) 0.0092(6) 0.0042(6)
C16 0.0207(7) 0.0129(6) 0.0254(7) 0.0014(5) 0.0021(6) 0.0008(5)
C17 0.0284(8) 0.0202(7) 0.0247(7) 0.0023(6) 0.0017(6) -0.0031(6)
C18 0.0363(9) 0.0264(8) 0.0286(8) 0.0041(7) -0.0091(7) -0.0064(7)
C19 0.0229(8) 0.0233(8) 0.0475(10) 0.0070(7) -0.0071(7) -0.0041(6)
C20 0.0222(8) 0.0282(8) 0.0480(10) -0.0023(7) 0.0076(7) -0.0025(7)
C21 0.0231(8) 0.0294(8) 0.0339(9) -0.0068(7) 0.0064(6) -0.0039(6)
C22 0.0227(7) 0.0185(7) 0.0180(7) -0.0020(5) 0.0040(5) 0.0013(6)
C23 0.0412(9) 0.0232(8) 0.0249(8) -0.0011(6) 0.0154(7) -0.0039(7)

loop_
_atom_type_symbol
_atom_type_description
_atom_type_scat_dispersion_real
_atom_type_scat_dispersion_imag
_atom_type_scat_source
C C 0.0181 0.0091 'International Tables Vol C Tables 4.2.6.8 and 6.1.1.4'
H H 0.0000 0.0000 'International Tables Vol C Tables 4.2.6.8 and 6.1.1.4'
B B 0.0090 0.0039 'International Tables Vol C Tables 4.2.6.8 and 6.1.1.4'
N N 0.0311 0.0180 'International Tables Vol C Tables 4.2.6.8 and 6.1.1.4'
P P 0.2955 0.4335 'International Tables Vol C Tables 4.2.6.8 and 6.1.1.4'

loop_
_geom_angle_atom_site_label_1
_geom_angle_atom_site_label_2
_geom_angle_atom_site_label_3
_geom_angle
C1 P1 C6 110.95(7)
C1 P1 C2 110.09(7)
C6 P1 C2 116.97(7)
C1 P1 C22 96.33(7)
C6 P1 C22 110.65(7)
C2 P1 C22 109.92(7)
B1 C1 P1 104.36(9)
B1 C1 H1A 110.9
P1 C1 H1A 110.9
B1 C1 H1B 110.9
P1 C1 H1B 110.9
H1A C1 H1B 108.9
N1 B1 C10 111.14(11)
N1 B1 C16 109.25(11)
C10 B1 C16 107.50(11)
N1 B1 C1 107.23(11)
C10 B1 C1 110.92(11)
C16 B1 C1 110.81(11)
C22 N1 B1 118.82(12)
C5 C2 C4 108.42(13)
C5 C2 C3 109.50(13)
C4 C2 C3 109.69(12)
C5 C2 P1 112.60(11)
C4 C2 P1 105.51(10)
C3 C2 P1 111.01(10)
C2 C3 H3A 109.5
C2 C3 H3B 109.5
H3A C3 H3B 109.5
C2 C3 H3C 109.5
H3A C3 H3C 109.5
H3B C3 H3C 109.5
C2 C4 H4A 109.5
C2 C4 H4B 109.5
H4A C4 H4B 109.5
C2 C4 H4C 109.5
H4A C4 H4C 109.5
H4B C4 H4C 109.5
C2 C5 H5A 109.5
C2 C5 H5B 109.5
H5A C5 H5B 109.5
C2 C5 H5C 109.5
H5A C5 H5C 109.5
H5B C5 H5C 109.5
C8 C6 C9 109.58(19)
C8 C6 C7 109.10(17)
C9 C6 C7 108.18(19)
C8 C6 P1 110.18(11)
C9 C6 P1 113.30(13)
C7 C6 P1 106.36(11)
C6 C7 H7A 109.5
C6 C7 H7B 109.5
H7A C7 H7B 109.5
C6 C7 H7C 109.5
H7A C7 H7C 109.5
H7B C7 H7C 109.5
C6 C8 H8A 109.5
C6 C8 H8B 109.5
H8A C8 H8B 109.5
C6 C8 H8C 109.5
H8A C8 H8C 109.5
H8B C8 H8C 109.5
C6 C9 H9A 109.5
C6 C9 H9B 109.5
H9A C9 H9B 109.5
C6 C9 H9C 109.5
H9A C9 H9C 109.5
H9B C9 H9C 109.5
C11 C10 C15 115.83(13)
C11 C10 B1 122.42(13)
C15 C10 B1 121.47(13)
C12 C11 C10 121.85(14)
C12 C11 H11 119.1
C10 C11 H11 119.1
C13 C12 C11 120.60(14)
C13 C12 H12 119.7
C11 C12 H12 119.7
C14 C13 C12 119.02(14)
C14 C13 H13 120.5
C12 C13 H13 120.5
C13 C14 C15 119.93(14)
C13 C14 H14 120.0
C15 C14 H14 120.0
C14 C15 C10 122.65(14)
C14 C15 H15 118.7
C10 C15 H15 118.7
C17 C16 C21 116.27(14)
C17 C16 B1 123.06(13)
C21 C16 B1 120.62(13)
C18 C17 C16 121.50(15)
C18 C17 H17 119.3
C16 C17 H17 119.3
C19 C18 C17 120.46(16)
C19 C18 H18 119.8
C17 C18 H18 119.8
C20 C19 C18 119.42(15)
C20 C19 H19 120.3
C18 C19 H19 120.3
C19 C20 C21 119.70(16)
C19 C20 H20 120.2
C21 C20 H20 120.2
C20 C21 C16 122.65(16)
C20 C21 H21 118.7
C16 C21 H21 118.7
N1 C22 C23 124.84(13)
N1 C22 P1 112.47(11)
C23 C22 P1 122.69(11)
C22 C23 H23A 109.5
C22 C23 H23B 109.5
H23A C23 H23B 109.5
C22 C23 H23C 109.5
H23A C23 H23C 109.5
H23B C23 H23C 109.5

loop_
_geom_bond_atom_site_label_1
_geom_bond_atom_site_label_2
_geom_bond_distance
P1 C1 1.7842(14)
P1 C6 1.8605(15)
P1 C2 1.8618(15)
P1 C22 1.8689(14)
C1 B1 1.694(2)
C1 H1A 0.9900
C1 H1B 0.9900
B1 N1 1.5586(18)
B1 C10 1.629(2)
B1 C16 1.632(2)
N1 C22 1.2579(19)
C2 C5 1.535(2)
C2 C4 1.535(2)
C2 C3 1.538(2)
C3 H3A 0.9800
C3 H3B 0.9800
C3 H3C 0.9800
C4 H4A 0.9800
C4 H4B 0.9800
C4 H4C 0.9800
C5 H5A 0.9800
C5 H5B 0.9800
C5 H5C 0.9800
C6 C8 1.518(2)
C6 C9 1.523(3)
C6 C7 1.531(2)
C7 H7A 0.9800
C7 H7B 0.9800
C7 H7C 0.9800
C8 H8A 0.9800
C8 H8B 0.9800
C8 H8C 0.9800
C9 H9A 0.9800
C9 H9B 0.9800
C9 H9C 0.9800
C10 C11 1.401(2)
C10 C15 1.401(2)
C11 C12 1.394(2)
C11 H11 0.9500
C12 C13 1.385(2)
C12 H12 0.9500
C13 C14 1.381(2)
C13 H13 0.9500
C14 C15 1.393(2)
C14 H14 0.9500
C15 H15 0.9500
C16 C17 1.398(2)
C16 C21 1.402(2)
C17 C18 1.397(2)
C17 H17 0.9500
C18 C19 1.383(3)
C18 H18 0.9500
C19 C20 1.383(3)
C19 H19 0.9500
C20 C21 1.387(2)
C20 H20 0.9500
C21 H21 0.9500
C22 C23 1.512(2)
C23 H23A 0.9800
C23 H23B 0.9800
C23 H23C 0.9800

loop_
_geom_torsion_atom_site_label_1
_geom_torsion_atom_site_label_2
_geom_torsion_atom_site_label_3
_geom_torsion_atom_site_label_4
_geom_torsion
C6 P1 C1 B1 108.03(10)
C2 P1 C1 B1 -120.89(9)
C22 P1 C1 B1 -6.95(10)
P1 C1 B1 N1 8.90(13)
P1 C1 B1 C10 130.42(10)
P1 C1 B1 C16 -110.25(11)
C10 B1 N1 C22 -129.05(14)
C16 B1 N1 C22 112.49(14)
C1 B1 N1 C22 -7.66(17)
C1 P1 C2 C5 -178.13(11)
C6 P1 C2 C5 -50.30(14)
C22 P1 C2 C5 76.95(13)
C1 P1 C2 C4 63.79(11)
C6 P1 C2 C4 -168.38(10)
C22 P1 C2 C4 -41.13(12)
C1 P1 C2 C3 -54.96(12)
C6 P1 C2 C3 72.86(12)
C22 P1 C2 C3 -159.88(10)
C1 P1 C6 C8 64.36(15)
C2 P1 C6 C8 -63.05(16)
C22 P1 C6 C8 170.06(14)
C1 P1 C6 C9 -172.48(17)
C2 P1 C6 C9 60.11(18)
C22 P1 C6 C9 -66.78(18)
C1 P1 C6 C7 -53.75(15)
C2 P1 C6 C7 178.84(13)
C22 P1 C6 C7 51.94(15)
N1 B1 C10 C11 -22.26(18)
C16 B1 C10 C11 97.25(15)
C1 B1 C10 C11 -141.46(13)
N1 B1 C10 C15 164.16(13)
C16 B1 C10 C15 -76.33(16)
C1 B1 C10 C15 44.96(17)
C15 C10 C11 C12 1.6(2)
B1 C10 C11 C12 -172.33(13)
C10 C11 C12 C13 1.6(2)
C11 C12 C13 C14 -3.0(2)
C12 C13 C14 C15 1.2(2)
C13 C14 C15 C10 2.2(2)
C11 C10 C15 C14 -3.5(2)
B1 C10 C15 C14 170.51(14)
N1 B1 C16 C17 11.05(19)
C10 B1 C16 C17 -109.66(15)
C1 B1 C16 C17 128.98(14)
N1 B1 C16 C21 -171.43(13)
C10 B1 C16 C21 67.86(17)
C1 B1 C16 C21 -53.51(18)
C21 C16 C17 C18 -0.3(2)
B1 C16 C17 C18 177.32(14)
C16 C17 C18 C19 -0.1(2)
C17 C18 C19 C20 0.3(2)
C18 C19 C20 C21 0.0(3)
C19 C20 C21 C16 -0.4(3)
C17 C16 C21 C20 0.6(2)
B1 C16 C21 C20 -177.11(15)
B1 N1 C22 C23 -178.01(14)
B1 N1 C22 P1 2.47(17)
C1 P1 C22 N1 3.38(12)
C6 P1 C22 N1 -111.85(12)
C2 P1 C22 N1 117.44(12)
C1 P1 C22 C23 -176.16(13)
C6 P1 C22 C23 68.61(14)
C2 P1 C22 C23 -62.09(14)
